data_1506677
loop_
_publ_author_name
'Avenoza, Alberto'
'Busto, Jes\'us H'
'Canal, Noelia'
'Peregrina, Jes\'us M'
'P\'erez-Fern\'andez, Marta'

_publ_section_title
;
 Selective Michael-aldol reaction by use of sterically hindered aluminum
 aryloxides as Lewis acids: an easy approach to cyclobutane amino acids.
;
_journal_issue 16
_journal_name_full 'Organic letters'
_journal_page_first 3597
_journal_page_last 3600
_journal_paper_doi 10.1021/ol0514707
_journal_volume 7
_journal_year 2005
_chemical_formula_sum 'C14 H23 N O4'
_chemical_formula_weight 269.33
_chemical_name_common cyclohexil
_chemical_name_systematic cyclohexil
_space_group_IT_number 14
_symmetry_cell_setting monoclinic
_symmetry_Int_Tables_number 14
_symmetry_space_group_name_Hall '-P 2ybc'
_symmetry_space_group_name_H-M 'P 1 21/c 1'
_atom_sites_solution_hydrogens geom
_atom_sites_solution_primary direct
_atom_sites_solution_secondary difmap
_audit_creation_method SHELXL-97
_cell_angle_alpha 90.00
_cell_angle_beta 115.5278(10)
_cell_angle_gamma 90.00
_cell_formula_units_Z 4
_cell_length_a 9.4901(10)
_cell_length_b 17.1409(3)
_cell_length_c 9.9187(2)
_cell_measurement_reflns_used 7787
_cell_measurement_temperature 173(2)
_cell_measurement_theta_max 21.97
_cell_measurement_theta_min 0.21
_cell_volume 1455.95(16)
_computing_cell_refinement 'HKL Scalepack (Otwinowski & Minor 1997)'
_computing_data_collection KappaCCD
_computing_data_reduction 'Denzo and Scalepak (Otwinowski 1997'
_computing_molecular_graphics ORTEP-III
_computing_structure_refinement 'SHELXL-97 (Sheldrick, 1997)'
_computing_structure_solution 'SHELXS-97 (Sheldrick, 1990)'
_diffrn_ambient_temperature 173(2)
_diffrn_measured_fraction_theta_full 0.983
_diffrn_measured_fraction_theta_max 0.983
_diffrn_measurement_device_type KappaCCD
_diffrn_measurement_method CCD
_diffrn_radiation_monochromator graphite
_diffrn_radiation_type MoK\a
_diffrn_radiation_wavelength 0.71073
_diffrn_reflns_av_R_equivalents 0.0422
_diffrn_reflns_av_sigmaI/netI 0.0238
_diffrn_reflns_limit_h_max 9
_diffrn_reflns_limit_h_min -9
_diffrn_reflns_limit_k_max 18
_diffrn_reflns_limit_k_min -18
_diffrn_reflns_limit_l_max 10
_diffrn_reflns_limit_l_min -10
_diffrn_reflns_number 11926
_diffrn_reflns_theta_full 21.97
_diffrn_reflns_theta_max 21.97
_diffrn_reflns_theta_min 1.19
_diffrn_source 'normal-focus sealed tube'
_exptl_absorpt_coefficient_mu 0.089
_exptl_absorpt_correction_type none
_exptl_crystal_colour Colourless
_exptl_crystal_density_diffrn 1.229
_exptl_crystal_density_method 'not measured'
_exptl_crystal_description Prism
_exptl_crystal_F_000 584
_exptl_crystal_size_max 0.50
_exptl_crystal_size_mid 0.37
_exptl_crystal_size_min 0.32
_refine_diff_density_max 0.446
_refine_diff_density_min -0.432
_refine_diff_density_rms 0.041
_refine_ls_extinction_method none
_refine_ls_goodness_of_fit_ref 1.049
_refine_ls_hydrogen_treatment mixed
_refine_ls_matrix_type full
_refine_ls_number_parameters 172
_refine_ls_number_reflns 1744
_refine_ls_number_restraints 0
_refine_ls_restrained_S_all 1.049
_refine_ls_R_factor_all 0.0504
_refine_ls_R_factor_gt 0.0465
_refine_ls_shift/su_max 0.000
_refine_ls_shift/su_mean 0.000
_refine_ls_structure_factor_coef Fsqd
_refine_ls_weighting_details 'calc w=1/[\s^2^(Fo^2^)+(0.0688P)^2^+1.1499P] where P=(Fo^2^+2Fc^2^)/3'
_refine_ls_weighting_scheme calc
_refine_ls_wR_factor_gt 0.1241
_refine_ls_wR_factor_ref 0.1278
_reflns_number_gt 1593
_reflns_number_total 1744
_reflns_threshold_expression >2sigma(I)
_cod_data_source_file ol0514707si20050623_120133.cif
_cod_data_source_block shelxl
_cod_original_cell_volume 1455.95(4)
_cod_original_sg_symbol_H-M P21/c
_cod_original_formula_sum 'C14 H23 N1 O4'
_cod_database_code 1506677

loop_
_symmetry_equiv_pos_as_xyz
'x, y, z'
'-x, y+1/2, -z+1/2'
'-x, -y, -z'
'x, -y-1/2, z-1/2'

loop_
_atom_site_label
_atom_site_type_symbol
_atom_site_fract_x
_atom_site_fract_y
_atom_site_fract_z
_atom_site_U_iso_or_equiv
_atom_site_adp_type
_atom_site_occupancy
_atom_site_symmetry_multiplicity
_atom_site_calc_flag
_atom_site_refinement_flags
O1 O 0.94343(17) -0.07748(9) 0.69416(17) 0.0312(5) Uani 1 1 d .
O2 O 0.74995(18) -0.09197(9) 0.87786(17) 0.0341(5) Uani 1 1 d .
N3 N 0.6933(2) -0.22416(11) 0.70253(19) 0.0260(5) Uani 1 1 d .
H3 H 0.6594 -0.2320 0.5968 0.031 Uiso 1 1 d R
O4 O 0.6474(2) -0.25524(10) 0.90034(17) 0.0382(5) Uani 1 1 d .
O5 O 0.9774(2) -0.14406(11) 1.03862(18) 0.0427(5) Uani 1 1 d .
C6 C 0.6059(3) -0.25575(13) 0.7641(3) 0.0279(6) Uani 1 1 d .
C7 C 0.8519(3) -0.19713(13) 0.7909(2) 0.0262(6) Uani 1 1 d .
C8 C 0.8028(3) -0.03905(13) 0.5894(2) 0.0277(6) Uani 1 1 d .
H8 H 0.7150 -0.0625 0.5977 0.033 Uiso 1 1 d R
C9 C 0.8671(3) -0.14353(14) 0.9178(3) 0.0297(6) Uani 1 1 d .
C10 C 0.9325(3) -0.15910(13) 0.6981(2) 0.0278(6) Uani 1 1 d .
H10 H 0.8773 -0.1746 0.5954 0.033 Uiso 1 1 d R
C11 C 0.9858(3) -0.25809(14) 0.8425(3) 0.0311(6) Uani 1 1 d .
H11A H 1.0192 -0.2694 0.9466 0.037 Uiso 1 1 d R
H11B H 0.9481 -0.3050 0.7853 0.037 Uiso 1 1 d R
C12 C 0.6449(3) 0.00149(14) 0.3236(3) 0.0354(6) Uani 1 1 d .
H12A H 0.6379 -0.0025 0.2244 0.042 Uiso 1 1 d R
H12B H 0.5510 -0.0186 0.3249 0.042 Uiso 1 1 d R
C13 C 0.7832(3) -0.04659(13) 0.4295(2) 0.0309(6) Uani 1 1 d .
H13A H 0.8754 -0.0271 0.4239 0.037 Uiso 1 1 d R
H13B H 0.7675 -0.1002 0.3985 0.037 Uiso 1 1 d R
C14 C 1.0829(3) -0.20170(15) 0.7979(3) 0.0349(6) Uani 1 1 d .
H14A H 1.1327 -0.2208 0.7383 0.042 Uiso 1 1 d R
H14B H 1.1513 -0.1659 0.8713 0.042 Uiso 1 1 d R
C15 C 0.6799(3) 0.09408(15) 0.5298(3) 0.0378(6) Uani 1 1 d .
H15A H 0.5852 0.0763 0.5324 0.045 Uiso 1 1 d R
H15B H 0.6966 0.1479 0.5589 0.045 Uiso 1 1 d R
C16 C 0.8157(3) 0.04526(13) 0.6376(3) 0.0333(6) Uani 1 1 d .
H16A H 0.8173 0.0479 0.7350 0.040 Uiso 1 1 d R
H16B H 0.9105 0.0670 0.6414 0.040 Uiso 1 1 d R
C17 C 0.4548(3) -0.29263(15) 0.6582(3) 0.0377(6) Uani 1 1 d .
H17A H 0.4012 -0.3135 0.7130 0.045 Uiso 1 1 d R
H17B H 0.4768 -0.3339 0.6047 0.045 Uiso 1 1 d R
H17C H 0.3904 -0.2541 0.5887 0.045 Uiso 1 1 d R
C18 C 0.6615(3) 0.08645(14) 0.3707(3) 0.0387(7) Uani 1 1 d .
H18A H 0.7535 0.1072 0.3666 0.046 Uiso 1 1 d R
H18B H 0.5718 0.1154 0.3043 0.046 Uiso 1 1 d R
C19 C 0.7620(4) -0.03814(17) 0.9942(3) 0.0534(8) Uani 1 1 d .
H19A H 0.6746 -0.0031 0.9567 0.064 Uiso 1 1 d R
H19B H 0.8571 -0.0089 1.0249 0.064 Uiso 1 1 d R
H19C H 0.7627 -0.0664 1.0781 0.064 Uiso 1 1 d R

loop_
_atom_site_aniso_label
_atom_site_aniso_U_11
_atom_site_aniso_U_22
_atom_site_aniso_U_33
_atom_site_aniso_U_23
_atom_site_aniso_U_13
_atom_site_aniso_U_12
O1 0.0263(9) 0.0273(10) 0.0320(10) 0.0023(7) 0.0050(7) -0.0013(7)
O2 0.0363(10) 0.0368(10) 0.0262(9) -0.0060(7) 0.0105(8) 0.0074(8)
N3 0.0292(11) 0.0293(11) 0.0188(10) -0.0012(8) 0.0097(9) -0.0015(9)
O4 0.0418(11) 0.0486(11) 0.0253(11) 0.0070(8) 0.0156(8) 0.0024(8)
O5 0.0382(11) 0.0526(12) 0.0252(10) -0.0080(8) 0.0021(9) 0.0071(9)
C6 0.0319(14) 0.0249(13) 0.0251(14) 0.0044(10) 0.0107(11) 0.0062(10)
C7 0.0267(13) 0.0285(13) 0.0211(12) 0.0003(10) 0.0083(10) 0.0020(10)
C8 0.0233(12) 0.0279(13) 0.0278(13) 0.0030(10) 0.0072(10) -0.0012(10)
C9 0.0301(14) 0.0338(14) 0.0243(14) 0.0011(10) 0.0108(12) 0.0020(11)
C10 0.0289(13) 0.0276(13) 0.0247(12) 0.0001(10) 0.0093(10) 0.0002(10)
C11 0.0358(14) 0.0296(13) 0.0282(13) 0.0027(10) 0.0140(11) 0.0046(11)
C12 0.0356(15) 0.0425(15) 0.0287(13) 0.0048(11) 0.0144(11) 0.0023(12)
C13 0.0336(14) 0.0277(13) 0.0319(14) 0.0010(10) 0.0145(11) 0.0007(11)
C14 0.0321(14) 0.0368(15) 0.0358(14) 0.0029(11) 0.0146(12) 0.0050(11)
C15 0.0386(15) 0.0280(13) 0.0475(16) 0.0002(12) 0.0193(13) 0.0012(11)
C16 0.0344(14) 0.0298(14) 0.0349(14) -0.0026(11) 0.0141(12) -0.0022(11)
C17 0.0357(15) 0.0359(14) 0.0387(15) 0.0047(11) 0.0134(12) -0.0030(12)
C18 0.0383(15) 0.0345(14) 0.0442(16) 0.0112(12) 0.0185(13) 0.0080(12)
C19 0.0597(19) 0.0571(18) 0.0389(16) -0.0172(14) 0.0171(14) 0.0175(15)

loop_
_atom_type_symbol
_atom_type_description
_atom_type_scat_dispersion_real
_atom_type_scat_dispersion_imag
_atom_type_scat_source
C C 0.0033 0.0016 'International Tables Vol C Tables 4.2.6.8 and 6.1.1.4'
H H 0.0000 0.0000 'International Tables Vol C Tables 4.2.6.8 and 6.1.1.4'
N N 0.0061 0.0033 'International Tables Vol C Tables 4.2.6.8 and 6.1.1.4'
O O 0.0106 0.0060 'International Tables Vol C Tables 4.2.6.8 and 6.1.1.4'

loop_
_geom_angle_atom_site_label_1
_geom_angle_atom_site_label_2
_geom_angle_atom_site_label_3
_geom_angle
C10 O1 C8 114.62(16)
C9 O2 C19 114.56(19)
C6 N3 C7 122.57(18)
C6 N3 H3 117.3
C7 N3 H3 118.3
O4 C6 N3 121.9(2)
O4 C6 C17 121.7(2)
N3 C6 C17 116.3(2)
N3 C7 C9 113.45(18)
N3 C7 C11 118.19(19)
C9 C7 C11 111.29(18)
N3 C7 C10 114.74(17)
C9 C7 C10 109.85(19)
C11 C7 C10 86.35(16)
O1 C8 C16 106.49(17)
O1 C8 C13 111.73(18)
C16 C8 C13 111.62(19)
O1 C8 H8 108.3
C16 C8 H8 109.1
C13 C8 H8 109.5
O5 C9 O2 123.7(2)
O5 C9 C7 123.6(2)
O2 C9 C7 112.61(19)
O1 C10 C14 115.78(19)
O1 C10 C7 119.33(18)
C14 C10 C7 88.66(17)
O1 C10 H10 105.0
C14 C10 H10 119.1
C7 C10 H10 109.0
C14 C11 C7 89.35(17)
C14 C11 H11A 118.6
C7 C11 H11A 109.5
C14 C11 H11B 118.4
C7 C11 H11B 109.0
H11A C11 H11B 109.5
C18 C12 C13 111.3(2)
C18 C12 H12A 109.6
C13 C12 H12A 109.1
C18 C12 H12B 108.3
C13 C12 H12B 109.0
H12A C12 H12B 109.5
C8 C13 C12 110.81(19)
C8 C13 H13A 109.0
C12 C13 H13A 108.0
C8 C13 H13B 110.3
C12 C13 H13B 109.2
H13A C13 H13B 109.5
C10 C14 C11 88.79(17)
C10 C14 H14A 109.6
C11 C14 H14A 118.8
C10 C14 H14B 108.9
C11 C14 H14B 118.7
H14A C14 H14B 109.5
C18 C15 C16 111.5(2)
C18 C15 H15A 108.1
C16 C15 H15A 108.9
C18 C15 H15B 109.0
C16 C15 H15B 109.7
H15A C15 H15B 109.5
C8 C16 C15 112.03(19)
C8 C16 H16A 109.1
C15 C16 H16A 108.8
C8 C16 H16B 109.3
C15 C16 H16B 108.0
H16A C16 H16B 109.5
C6 C17 H17A 109.9
C6 C17 H17B 109.1
H17A C17 H17B 109.5
C6 C17 H17C 109.5
H17A C17 H17C 109.5
H17B C17 H17C 109.5
C15 C18 C12 110.7(2)
C15 C18 H18A 108.3
C12 C18 H18A 108.5
C15 C18 H18B 109.8
C12 C18 H18B 110.0
H18A C18 H18B 109.5
O2 C19 H19A 109.5
O2 C19 H19B 109.1
H19A C19 H19B 109.5
O2 C19 H19C 109.8
H19A C19 H19C 109.5
H19B C19 H19C 109.5

loop_
_geom_bond_atom_site_label_1
_geom_bond_atom_site_label_2
_geom_bond_distance
O1 C10 1.405(3)
O1 C8 1.449(3)
O2 C9 1.340(3)
O2 C19 1.443(3)
N3 C6 1.337(3)
N3 C7 1.453(3)
N3 H3 0.9648
O4 C6 1.234(3)
O5 C9 1.204(3)
C6 C17 1.504(3)
C7 C9 1.514(3)
C7 C11 1.552(3)
C7 C10 1.571(3)
C8 C16 1.511(3)
C8 C13 1.521(3)
C8 H8 0.9598
C10 C14 1.527(3)
C10 H10 0.9601
C11 C14 1.527(3)
C11 H11A 0.9600
C11 H11B 0.9600
C12 C18 1.517(4)
C12 C13 1.522(3)
C12 H12A 0.9600
C12 H12B 0.9600
C13 H13A 0.9598
C13 H13B 0.9600
C14 H14A 0.9598
C14 H14B 0.9600
C15 C18 1.517(4)
C15 C16 1.522(3)
C15 H15A 0.9599
C15 H15B 0.9599
C16 H16A 0.9601
C16 H16B 0.9600
C17 H17A 0.9600
C17 H17B 0.9599
C17 H17C 0.9599
C18 H18A 0.9599
C18 H18B 0.9601
C19 H19A 0.9600
C19 H19B 0.9599
C19 H19C 0.9601
